data_1549601
loop_
_publ_author_name
'Klar, Paul Benjamin'
'Etxebarria, I\~nigo'
'Madariaga, Gotzon'

_publ_section_title
;
 Exploiting superspace to clarify vacancy and Al/Si ordering in mullite
;
_journal_coeditor_code GQ5008
_journal_issue 4
_journal_name_full IUCrJ
_journal_page_first
;
;
_journal_paper_doi 10.1107/S2052252518007467
_journal_volume 5
_journal_year 2018
_chemical_compound_source 'Sigma Aldrich'
_chemical_formula_sum 'Al4.853 O9.574 Si1.147'
_chemical_formula_weight 316.3
_chemical_name_common Mullite
_space_group_IT_number 55
_space_group_ssg_name Pbam(\a01/2)0ss
_symmetry_cell_setting orthorhombic
_symmetry_space_group_name_Hall '-P 2 2ab'
_symmetry_space_group_name_H-M 'P b a m'
_cell_angle_alpha 90
_cell_angle_beta 90
_cell_angle_gamma 90
_cell_formula_units_Z 1
_cell_length_a 7.577(2)
_cell_length_b 7.6738(19)
_cell_length_c 2.8823(10)
_cell_measurement_reflns_used 1039
_cell_measurement_temperature 293
_cell_measurement_theta_max 31.8
_cell_measurement_theta_min 4.07
_cell_modulation_dimension 1
_cell_volume 167.59(8)
_computing_cell_refinement 'CrysAlisPro 1.171.38.46 (Rigaku OD, 2015)'
_computing_data_collection 'CrysAlisPro 1.171.38.46 (Rigaku OD, 2015)'
_computing_data_reduction 'CrysAlisPro 1.171.38.46 (Rigaku OD, 2015)'
_computing_structure_refinement Jana2006
_diffrn_ambient_temperature 293
_diffrn_detector 'CCD plate'
_diffrn_detector_area_resol_mean 5.8
_diffrn_measured_fraction_theta_full 0.98
_diffrn_measured_fraction_theta_max 0.91
_diffrn_measurement_device 'four-circle diffractometer'
_diffrn_measurement_device_type 'dectris-CrysAlisPro-abstract goniometer imported dectris images'
_diffrn_measurement_method '\w scans'
_diffrn_measurement_specimen_support 'polymer loop'
_diffrn_radiation_monochromator synchrotron
_diffrn_radiation_probe x-ray
_diffrn_radiation_type synchrotron
_diffrn_radiation_wavelength 0.7231
_diffrn_reflns_av_R_equivalents 0.014
_diffrn_reflns_av_unetI/netI 0.0087
_diffrn_reflns_limit_h_max 11
_diffrn_reflns_limit_h_min -11
_diffrn_reflns_limit_index_m_1_max 1
_diffrn_reflns_limit_index_m_1_min -1
_diffrn_reflns_limit_k_max 10
_diffrn_reflns_limit_k_min -10
_diffrn_reflns_limit_l_max 4
_diffrn_reflns_limit_l_min -4
_diffrn_reflns_number 3576
_diffrn_reflns_theta_full 27.35
_diffrn_reflns_theta_max 31.93
_diffrn_reflns_theta_min 3.84
_diffrn_source synchrotron
_exptl_absorpt_coefficient_mu 1.08
_exptl_absorpt_correction_T_max 1
_exptl_absorpt_correction_T_min 0.569
_exptl_absorpt_correction_type multi-scan
_exptl_absorpt_process_details
;
CrysAlisPro 1.171.38.46 (Rigaku Oxford Diffraction, 2015)
Empirical absorption correction using spherical harmonics,
 implemented in SCALE3 ABSPACK scaling algorithm.
;
_exptl_crystal_colour colorless
_exptl_crystal_density_diffrn 3.1343
_exptl_crystal_description 'irregularly shaped block'
_exptl_crystal_F_000 156
_exptl_crystal_size_rad 0.05
_refine_diff_density_max 0.28
_refine_diff_density_min -0.30
_refine_ls_extinction_method none
_refine_ls_goodness_of_fit_gt 1.37
_refine_ls_goodness_of_fit_ref 1.03
_refine_ls_number_constraints 33
_refine_ls_number_parameters 101
_refine_ls_number_reflns 797
_refine_ls_number_restraints 0
_refine_ls_R_factor_all 0.0310
_refine_ls_R_factor_gt 0.0252
_refine_ls_shift/su_max 0.0006
_refine_ls_shift/su_mean 0.0000
_refine_ls_structure_factor_coef Fsqd
_refine_ls_weighting_details w=1/(\s^2^(I)+0.0035999999I^2^)
_refine_ls_weighting_scheme sigma
_refine_ls_wR_factor_gt 0.0916
_refine_ls_wR_factor_ref 0.0971
_reflns_number_gt 454
_reflns_number_total 797
_reflns_threshold_expression I>3\s(I)
_cod_data_source_file gq5008.cif
_cod_data_source_block QG
_cod_database_code 1549601
_publcif_info_exptl_table_max_cols 4
_publcif_info_exptl_table_use_headnotes n
_publcif_funding_html
;
;

loop_
_space_group_symop_id
_space_group_symop_operation_xyz
1 x,y,z
2 -x,-y,z
3 -x+0.5,y+0.5,-z
4 x+0.5,-y+0.5,-z
5 -x,-y,-z
6 x,y,-z
7 x+0.5,-y+0.5,z
8 -x+0.5,y+0.5,z

loop_
_space_group_symop_ssg_id
_space_group_symop_ssg_operation_algebraic
1 x1,x2,x3,x4
2 -x1,-x2,x3,x3-x4+1/2
3 -x1+1/2,x2+1/2,-x3,-x4+1/2
4 x1+1/2,-x2+1/2,-x3,-x3+x4
5 -x1,-x2,-x3,-x4
6 x1,x2,-x3,-x3+x4+1/2
7 x1+1/2,-x2+1/2,x3,x4+1/2
8 -x1+1/2,x2+1/2,x3,x3-x4

loop_
_atom_site_label
_atom_site_type_symbol
_atom_site_fract_x
_atom_site_fract_y
_atom_site_fract_z
_atom_site_adp_type
_atom_site_U_iso_or_equiv
_atom_site_site_symmetry_multiplicity
_atom_site_occupancy
_atom_site_calc_flag
Al1 Al 0 0 0 Uani 0.01054(17) 2 1 d
Al2 Al 0.14908(4) 0.33987(4) 0.5 Uani 0.01046(17) 4 0.5 d
Si2 Si 0.14908(4) 0.33987(4) 0.5 Uani 0.01046(17) 4 0.2868(17) d
Al3 Al 0.26226(19) 0.2054(2) 0.5 Uani 0.0121(4) 4 0.2132(17) d
O1 O 0.35879(9) 0.42178(11) 0.5 Uani 0.0165(3) 4 1 d
O2 O 0.12793(9) 0.21778(13) 0 Uani 0.0173(2) 4 1 d
O3 O 0 0.5 0.5 Uani 0.021(2) 2 0.360(5) d
O4 O 0.4543(9) 0.0499(8) 0.5 Uani 0.0124(16) 4 0.2132(17) d

loop_
_atom_site_aniso_label
_atom_site_aniso_type_symbol
_atom_site_aniso_U_11
_atom_site_aniso_U_22
_atom_site_aniso_U_33
_atom_site_aniso_U_12
_atom_site_aniso_U_13
_atom_site_aniso_U_23
Al1 Al 0.0128(3) 0.0098(3) 0.0090(3) 0.00056(12) 0 0
Al2 Al 0.0118(3) 0.0096(3) 0.0100(3) -0.00058(10) 0 0
Si2 Si 0.0118(3) 0.0096(3) 0.0100(3) -0.00058(10) 0 0
Al3 Al 0.0133(6) 0.0120(7) 0.0110(7) 0.0002(5) 0 0
O1 O 0.0193(4) 0.0201(4) 0.0099(5) -0.0076(3) 0 0
O2 O 0.0208(3) 0.0155(4) 0.0155(4) -0.0062(3) 0 0
O3 O 0.020(4) 0.017(4) 0.026(2) -0.0076(18) 0 0
O4 O 0.015(3) 0.006(3) 0.0159(18) -0.0020(17) 0 0

loop_
_atom_site_displace_Fourier_atom_site_label
_atom_site_displace_Fourier_axis
_atom_site_displace_Fourier_wave_vector_seq_id
_atom_site_displace_Fourier_param_cos
_atom_site_displace_Fourier_param_sin
Al1 x 1 0 0
Al1 y 1 0 0
Al1 z 1 0 -0.00201(9)
Al2 x 1 0.00021(3) -0.00054(3)
Al2 y 1 -0.00012(3) -0.00065(3)
Al2 z 1 0 0
Si2 x 1 0.00021(3) -0.00054(3)
Si2 y 1 -0.00012(3) -0.00065(3)
Si2 z 1 0 0
Al3 x 1 0.00049(14) -0.00035(13)
Al3 y 1 0.00016(13) -0.00060(12)
Al3 z 1 0 0
O1 x 1 -0.00079(6) -0.00104(7)
O1 y 1 0.00171(6) 0.00088(6)
O1 z 1 0 0
O2 x 1 0 0
O2 y 1 0 0
O2 z 1 -0.00271(14) -0.00114(14)
O3 x 1 0 -0.0007(5)
O3 y 1 0 0.0008(5)
O3 z 1 0 0
O4 x 1 0.0007(8) 0.0012(5)
O4 y 1 0.0004(8) 0.0002(4)
O4 z 1 0 0

loop_
_atom_site_Fourier_wave_vector_seq_id
_jana_atom_site_fourier_wave_vector_q1_coeff
1 1

loop_
_atom_site_occ_Fourier_atom_site_label
_atom_site_occ_Fourier_wave_vector_seq_id
_atom_site_occ_Fourier_param_cos
_atom_site_occ_Fourier_param_sin
Al2 1 0.0197(2) 0.00558(7)
Si2 1 0.0197(2) 0.00558(7)
Al3 1 -0.0362(5) -0.0191(2)
O3 1 -0.00826(10) 0
O4 1 -0.0273(3) -0.0305(4)

loop_
_atom_site_U_Fourier_atom_site_label
_atom_site_U_Fourier_tens_elem
_atom_site_U_Fourier_wave_vector_seq_id
_atom_site_U_Fourier_param_cos
_atom_site_U_Fourier_param_sin
Al1 U11 1 0 0
Al1 U22 1 0 0
Al1 U33 1 0 0
Al1 U12 1 0 0
Al1 U13 1 0.00009(11) 0
Al1 U23 1 -0.00009(10) 0
Al2 U11 1 -0.00037(13) 0.00007(12)
Al2 U22 1 -0.00059(11) 0.00067(13)
Al2 U33 1 0.00003(12) 0.00017(12)
Al2 U12 1 0.00001(10) -0.00014(10)
Al2 U13 1 0 0
Al2 U23 1 0 0
Si2 U11 1 -0.00037(13) 0.00007(12)
Si2 U22 1 -0.00059(11) 0.00067(13)
Si2 U33 1 0.00003(12) 0.00017(12)
Si2 U12 1 0.00001(10) -0.00014(10)
Si2 U13 1 0 0
Si2 U23 1 0 0
Al3 U11 1 0.0019(5) 0.0013(5)
Al3 U22 1 0.0026(5) 0.0018(5)
Al3 U33 1 0.0008(5) 0.0007(4)
Al3 U12 1 0.0010(4) -0.0005(4)
Al3 U13 1 0 0
Al3 U23 1 0 0
O1 U11 1 -0.0008(3) -0.0003(3)
O1 U22 1 0.0002(3) 0.0001(3)
O1 U33 1 0.0000(2) 0.0001(2)
O1 U12 1 0.0005(2) 0.0000(2)
O1 U13 1 0 0
O1 U23 1 0 0
O2 U11 1 0 0
O2 U22 1 0 0
O2 U33 1 0 0
O2 U12 1 0 0
O2 U13 1 -0.00012(19) -0.00023(19)
O2 U23 1 -0.0003(2) 0.00015(19)
O3 U11 1 -0.003(3) 0
O3 U22 1 0.002(4) 0
O3 U33 1 0.0015(17) 0
O3 U12 1 0 0
O3 U13 1 0 0
O3 U23 1 0 0
O4 U11 1 0.005(3) 0.0009(19)
O4 U22 1 0.000(3) -0.0002(15)
O4 U33 1 -0.0012(16) 0.0002(13)
O4 U12 1 0 0
O4 U13 1 0 0
O4 U23 1 0 0

loop_
_atom_type_symbol
_atom_type_scat_dispersion_real
_atom_type_scat_dispersion_imag
_atom_type_scat_source
Al 0.0680 0.0545 'International Tables Vol C tables 4.2.6.8 and 6.1.1.1'
O 0.0119 0.0065 'International Tables Vol C tables 4.2.6.8 and 6.1.1.1'
Si 0.0865 0.0746 'International Tables Vol C tables 4.2.6.8 and 6.1.1.1'

loop_
_cell_wave_vector_seq_id
_cell_wave_vector_x
_cell_wave_vector_y
_cell_wave_vector_z
1 0.294800 0.000000 0.500000

loop_
_geom_angle_atom_site_label_1
_geom_angle_atom_site_label_2
_geom_angle_atom_site_label_3
_geom_angle_site_ssg_symmetry_1
_geom_angle_site_ssg_symmetry_3
_geom_angle_av
_geom_angle_min
_geom_angle_max
O1 Al1 O1 3_5455 3_5465 99.19(4) 99.19(4) 99.19(4)
O1 Al1 O1 3_5455 4_4555 80.81(4) 80.49(4) 81.14(4)
O1 Al1 O1 3_5455 4_4565 179.52(7) 179.24(4) 180.0(5)
O1 Al1 O2 3_5455 . 89.47(3) 88.98(3) 89.96(4)
O1 Al1 O2 3_5455 2_5555 90.53(3) 90.21(3) 90.85(3)
O1 Al1 O1 3_5465 4_4555 179.52(7) 179.24(4) 180.0(5)
O1 Al1 O1 3_5465 4_4565 80.81(4) 80.49(4) 81.14(4)
O1 Al1 O2 3_5465 . 89.47(3) 88.98(3) 89.96(4)
O1 Al1 O2 3_5465 2_5555 90.53(3) 90.21(3) 90.85(3)
O1 Al1 O1 4_4555 4_4565 99.19(4) 99.19(4) 99.19(4)
O1 Al1 O2 4_4555 . 90.53(3) 90.21(3) 90.85(3)
O1 Al1 O2 4_4555 2_5555 89.47(3) 88.98(3) 89.96(4)
O1 Al1 O2 4_4565 . 90.53(3) 90.21(3) 90.85(3)
O1 Al1 O2 4_4565 2_5555 89.47(3) 88.98(3) 89.96(4)
O2 Al1 O2 . 2_5555 179.85(13) 179.74(2) 180.0(5)
O1 Al2 O2 . . 106.61(3) 106.22(3) 107.01(3)
O1 Al2 O2 . 1_5565 106.61(3) 106.22(3) 107.01(3)
O1 Al2 O3 . . 111.00(14) 110.27(14) 111.74(14)
O1 Al2 O4 . 3_5565 94.3(2) 93.6(2) 95.1(2)
O1 Al2 O4 . 4_4565 128.6(2) 127.9(2) 129.3(2)
O2 Al2 O2 . 1_5565 113.19(5) 112.59(5) 113.79(5)
O2 Al2 O3 . . 109.68(7) 109.63(7) 109.72(7)
O2 Al2 O4 . 3_5565 116.59(9) 116.42(9) 116.76(9)
O2 Al2 O4 . 4_4565 100.91(13) 100.82(13) 100.99(13)
O2 Al2 O3 1_5565 . 109.68(7) 109.63(7) 109.72(7)
O2 Al2 O4 1_5565 3_5565 116.59(9) 116.42(9) 116.76(9)
O2 Al2 O4 1_5565 4_4565 100.91(13) 100.82(13) 100.99(13)
O3 Al2 O4 . 3_5565 16.7(3) 16.4(3) 17.0(3)
O3 Al2 O4 . 4_4565 17.6(3) 17.5(3) 17.7(3)
O4 Al2 O4 3_5565 4_4565 34.3(4) 34.1(3) 34.4(3)
O1 Si2 O2 . . 106.61(3) 106.22(3) 107.01(3)
O1 Si2 O2 . 1_5565 106.61(3) 106.22(3) 107.01(3)
O1 Si2 O3 . . 111.00(14) 110.27(14) 111.74(14)
O1 Si2 O4 . 3_5565 94.3(2) 93.6(2) 95.1(2)
O1 Si2 O4 . 4_4565 128.6(2) 127.9(2) 129.3(2)
O2 Si2 O2 . 1_5565 113.19(5) 112.59(5) 113.79(5)
O2 Si2 O3 . . 109.68(7) 109.63(7) 109.72(7)
O2 Si2 O4 . 3_5565 116.59(9) 116.42(9) 116.76(9)
O2 Si2 O4 . 4_4565 100.91(13) 100.82(13) 100.99(13)
O2 Si2 O3 1_5565 . 109.68(7) 109.63(7) 109.72(7)
O2 Si2 O4 1_5565 3_5565 116.59(9) 116.42(9) 116.76(9)
O2 Si2 O4 1_5565 4_4565 100.91(13) 100.82(13) 100.99(13)
O3 Si2 O4 . 3_5565 16.7(3) 16.4(3) 17.0(3)
O3 Si2 O4 . 4_4565 17.6(3) 17.5(3) 17.7(3)
O4 Si2 O4 3_5565 4_4565 34.3(4) 34.1(3) 34.4(3)
O1 Al3 O2 . . 100.53(8) 100.16(8) 100.90(8)
O1 Al3 O2 . 1_5565 100.53(8) 100.16(8) 100.90(8)
O1 Al3 O4 . . 105.6(2) 105.2(2) 105.9(2)
O2 Al3 O2 . 1_5565 109.30(10) 108.77(10) 109.83(10)
O2 Al3 O4 . . 118.67(11) 118.49(11) 118.85(11)
O2 Al3 O4 1_5565 . 118.67(11) 118.49(11) 118.85(11)
Al1 O1 Al1 3_5555 3_5565 99.18(5) 98.83(5) 99.54(5)
Al1 O1 Al2 3_5555 . 129.96(2) 129.75(2) 130.17(2)
Al1 O1 Si2 3_5555 . 129.96(2) 129.75(2) 130.17(2)
Al1 O1 Al3 3_5555 . 121.20(4) 120.54(4) 121.86(4)
Al1 O1 Al2 3_5565 . 129.96(2) 129.75(2) 130.17(2)
Al1 O1 Si2 3_5565 . 129.96(2) 129.75(2) 130.17(2)
Al1 O1 Al3 3_5565 . 121.20(4) 120.54(4) 121.86(4)
Al2 O1 Si2 . . 0.0(5) 0.0(5) 0.0(5)
Al2 O1 Al3 . . 44.65(6) 44.52(6) 44.77(6)
Si2 O1 Al3 . . 44.65(6) 44.52(6) 44.77(6)
Al1 O2 Al2 . 1_5545 121.07(3) 120.48(3) 121.64(3)
Al1 O2 Al2 . . 121.06(3) 120.48(3) 121.64(3)
Al1 O2 Si2 . 1_5545 121.07(3) 120.48(3) 121.64(3)
Al1 O2 Si2 . . 121.06(3) 120.48(3) 121.64(3)
Al1 O2 Al3 . 1_5545 104.03(7) 103.56(7) 104.48(7)
Al1 O2 Al3 . . 104.02(7) 103.56(7) 104.48(7)
Al2 O2 Al2 1_5545 . 113.19(6) 113.19(6) 113.19(6)
Al2 O2 Si2 1_5545 1_5545 0.0(5) 0.0(5) 0.0(5)
Al2 O2 Si2 1_5545 . 113.19(6) 113.19(6) 113.19(6)
Al2 O2 Al3 1_5545 1_5545 45.17(6) 45.05(6) 45.28(6)
Al2 O2 Al3 1_5545 . 131.05(7) 131.01(7) 131.09(7)
Al2 O2 Si2 . 1_5545 113.19(6) 113.19(6) 113.19(6)
Al2 O2 Si2 . . 0.0(5) 0.0(5) 0.0(5)
Al2 O2 Al3 . 1_5545 131.05(7) 131.01(7) 131.09(7)
Al2 O2 Al3 . . 45.17(6) 45.05(6) 45.28(6)
Si2 O2 Si2 1_5545 . 113.19(6) 113.19(6) 113.19(6)
Si2 O2 Al3 1_5545 1_5545 45.17(6) 45.05(6) 45.28(6)
Si2 O2 Al3 1_5545 . 131.05(7) 131.01(7) 131.09(7)
Si2 O2 Al3 . 1_5545 131.05(7) 131.01(7) 131.09(7)
Si2 O2 Al3 . . 45.17(6) 45.05(6) 45.28(6)
Al3 O2 Al3 1_5545 . 109.30(8) 109.30(8) 109.30(8)
Al2 O3 Al2 . 2_5655 179.71(19) 179.5(3) 180.0(5)
Al2 O3 Si2 . . 0.0(5) 0.0(5) 0.0(5)
Al2 O3 Si2 . 2_5655 179.71(19) 179.5(3) 180.0(5)
Al2 O3 Si2 2_5655 . 179.71(19) 179.5(3) 180.0(5)
Al2 O3 Si2 2_5655 2_5655 0.0(5) 0.0(5) 0.0(5)
Si2 O3 Si2 . 2_5655 179.71(19) 179.5(3) 180.0(5)
Al2 O4 Al2 3_5465 4_5565 145.7(5) 145.7(5) 145.8(5)
Al2 O4 Si2 3_5465 3_5465 0.0(5) 0.0(5) 0.0(5)
Al2 O4 Si2 3_5465 4_5565 145.7(5) 145.7(5) 145.8(5)
Al2 O4 Al3 3_5465 . 103.4(4) 103.0(4) 103.8(4)
Al2 O4 Si2 4_5565 3_5465 145.7(5) 145.7(5) 145.8(5)
Al2 O4 Si2 4_5565 4_5565 0.0(5) 0.0(5) 0.0(5)
Al2 O4 Al3 4_5565 . 110.8(4) 110.4(4) 111.3(4)
Si2 O4 Si2 3_5465 4_5565 145.7(5) 145.7(5) 145.8(5)
Si2 O4 Al3 3_5465 . 103.4(4) 103.0(4) 103.8(4)
Si2 O4 Al3 4_5565 . 110.8(4) 110.4(4) 111.3(4)

loop_
_geom_bond_atom_site_label_1
_geom_bond_atom_site_label_2
_geom_bond_site_ssg_symmetry_2
_geom_bond_distance_av
_geom_bond_distance_min
_geom_bond_distance_max
Al1 O1 3_5455 1.8926(7) 1.8890(7) 1.8964(7)
Al1 O1 3_5465 1.8927(7) 1.8890(7) 1.8964(7)
Al1 O1 4_4555 1.8927(7) 1.8890(7) 1.8964(7)
Al1 O1 4_4565 1.8926(7) 1.8890(7) 1.8964(7)
Al1 O2 . 1.9320(10) 1.9320(10) 1.9320(10)
Al1 O2 2_5555 1.9320(10) 1.9320(10) 1.9320(10)
Al2 O1 . 1.7089(14) 1.7050(14) 1.7129(14)
Al2 O2 . 1.7264(7) 1.7217(7) 1.7311(7)
Al2 O2 1_5565 1.7264(7) 1.7217(7) 1.7311(7)
Al2 O3 . 1.669(2) 1.661(4) 1.677(4)
Al2 O4 3_5565 1.792(8) 1.784(9) 1.801(9)
Al2 O4 4_4565 1.701(8) 1.691(9) 1.711(9)
Si2 O1 . 1.7089(14) 1.7050(14) 1.7129(14)
Si2 O2 . 1.7264(7) 1.7217(7) 1.7311(7)
Si2 O2 1_5565 1.7264(7) 1.7217(7) 1.7311(7)
Si2 O3 . 1.669(2) 1.661(4) 1.677(4)
Si2 O4 3_5565 1.792(8) 1.784(9) 1.801(9)
Si2 O4 4_4565 1.701(8) 1.691(9) 1.711(9)
Al3 O1 . 1.815(2) 1.805(2) 1.825(2)
Al3 O2 . 1.7670(12) 1.7622(12) 1.7717(12)
Al3 O2 1_5565 1.7670(12) 1.7622(12) 1.7717(12)
Al3 O4 . 1.881(8) 1.877(9) 1.886(9)

loop_
_jana_atom_site_occ_fourier_absolute_site_label
_jana_atom_site_occ_fourier_absolute
Al2 0.5
Si2 0.2868(17)
Al3 0.2132(17)
O3 0.360(5)
O4 0.2132(17)

loop_
_publcif_info_datablock.id
_publcif_info_datablock.publ_exptl
_publcif_info_datablock.publ_geom
_publcif_info_datablock.structure
{61726e77-f3cf-4f36-aef2-a99bf4b2e0dd} y ? y
{adc60616-cdd0-4fd5-b737-1ed5e09bb656} y y y
{82b75b00-544d-41d6-bf16-50d6c9b5c498} y y y
{a7ee4200-c325-4add-a992-408c8375b781} y y y

loop_
_publcif_info_exptl_table_extra_item
sin_theta_over_lambda_max
Constraints

loop_
_publcif_info_exptl_table_header_item
Datablock_name

loop_
_publcif_info_tables.block_id
_publcif_info_tables.reference_item
{61726e77-f3cf-4f36-aef2-a99bf4b2e0dd} '_publcif_info_datablock.publ_exptl'

loop_
_publcif_info_cif.paper_type
CB
